data_7047031
loop_
_publ_author_name
'Alexandropoulos, Dimitris I.'
'Cunha-Silva, Luis'
'Tang, Jinkui'
'Stamatatos, Theocharis C.'

_publ_section_title
;
 Heterometallic Cu/Ln cluster chemistry: ferromagnetically-coupled
 {Cu<sub>4</sub>Ln<sub>2</sub>} complexes exhibiting single-molecule
 magnetism and magnetocaloric properties.
;
_journal_issue 34
_journal_name_full 'Dalton transactions (Cambridge, England : 2003)'
_journal_page_first 11934
_journal_page_last 11941
_journal_paper_doi 10.1039/c8dt01780h
_journal_volume 47
_journal_year 2018
_chemical_formula_moiety 'C30 H30 Cu4 Dy2 N16 O30, 2(C2 H3 N)'
_chemical_formula_sum 'C34 H36 Cu4 Dy2 N18 O30'
_chemical_formula_weight 1755.97
_space_group_crystal_system triclinic
_space_group_IT_number 2
_space_group_name_Hall '-P 1'
_space_group_name_H-M_alt 'P -1'
_symmetry_space_group_name_Hall '-P 1'
_symmetry_space_group_name_H-M 'P -1'
_atom_sites_solution_hydrogens mixed
_audit_creation_date '2 May 2018'
_audit_creation_method 'SHELXL-2014/7 and enCIFer'
_audit_update_record
;
2018-05-02 deposited with the CCDC.
2018-07-10 downloaded from the CCDC.
;
_cell_angle_alpha 83.608(11)
_cell_angle_beta 76.354(13)
_cell_angle_gamma 81.327(11)
_cell_formula_units_Z 1
_cell_length_a 11.428(3)
_cell_length_b 11.885(4)
_cell_length_c 12.111(4)
_cell_measurement_reflns_used 8565
_cell_measurement_temperature 110(2)
_cell_measurement_theta_max 25.74
_cell_measurement_theta_min 2.23
_cell_volume 1575.3(9)
_computing_cell_refinement 'SAINT (Bruker AXS Inc., 2012)'
_computing_data_collection 'APEX2 (Bruker AXS Inc., 2012)'
_computing_data_reduction 'SAINT (Bruker AXS Inc., 2012)'
_computing_molecular_graphics 'DIAMOND (Brandenburg, 2009)'
_computing_publication_material 'SHELXTL (Sheldrick, 2014)'
_computing_structure_refinement 'SHELXL-2014/7 (Sheldrick, 2014)'
_computing_structure_solution 'SHELXS (Sheldrick, 2014)'
_diffrn_ambient_temperature 110(2)
_diffrn_measured_fraction_theta_full 0.934
_diffrn_measured_fraction_theta_max 0.932
_diffrn_measurement_device_type 'Bruker X8 Kappa CCD APEX II'
_diffrn_measurement_method '\f and \w scans'
_diffrn_radiation_type MoK\a
_diffrn_radiation_wavelength 0.71073
_diffrn_reflns_av_R_equivalents 0.0277
_diffrn_reflns_av_unetI/netI 0.0361
_diffrn_reflns_Laue_measured_fraction_full 0.934
_diffrn_reflns_Laue_measured_fraction_max 0.932
_diffrn_reflns_limit_h_max 13
_diffrn_reflns_limit_h_min -13
_diffrn_reflns_limit_k_max 12
_diffrn_reflns_limit_k_min -14
_diffrn_reflns_limit_l_max 14
_diffrn_reflns_limit_l_min -14
_diffrn_reflns_number 12642
_diffrn_reflns_point_group_measured_fraction_full 0.934
_diffrn_reflns_point_group_measured_fraction_max 0.932
_diffrn_reflns_theta_full 25.242
_diffrn_reflns_theta_max 25.740
_diffrn_reflns_theta_min 3.700
_diffrn_source 'fine-focus sealed tube'
_exptl_absorpt_coefficient_mu 3.762
_exptl_absorpt_correction_T_max 0.686
_exptl_absorpt_correction_T_min 0.503
_exptl_absorpt_correction_type multi-scan
_exptl_absorpt_process_details
; 
'SADABS V2012/1 (Bruker AXS Inc.)' 
;
_exptl_crystal_colour blue
_exptl_crystal_density_diffrn 1.851
_exptl_crystal_description plate
_exptl_crystal_F_000 854
_exptl_crystal_size_max 0.180
_exptl_crystal_size_mid 0.110
_exptl_crystal_size_min 0.100
_refine_diff_density_max 0.572
_refine_diff_density_min -0.932
_refine_diff_density_rms 0.116
_refine_ls_extinction_method none
_refine_ls_goodness_of_fit_ref 0.727
_refine_ls_hydrogen_treatment mixed
_refine_ls_matrix_type full
_refine_ls_number_parameters 403
_refine_ls_number_reflns 5629
_refine_ls_number_restraints 1
_refine_ls_restrained_S_all 0.727
_refine_ls_R_factor_all 0.0359
_refine_ls_R_factor_gt 0.0285
_refine_ls_shift/su_max 0.000
_refine_ls_shift/su_mean 0.000
_refine_ls_structure_factor_coef Fsqd
_refine_ls_weighting_details 'w=1/[\s^2^(Fo^2^)+(0.0524P)^2^+14.1009P] where P=(Fo^2^+2Fc^2^)/3'
_refine_ls_weighting_scheme calc
_refine_ls_wR_factor_gt 0.0703
_refine_ls_wR_factor_ref 0.0761
_reflns_Friedel_coverage 0.000
_reflns_number_gt 4978
_reflns_number_total 5629
_reflns_threshold_expression 'I > 2\s(I)'
_cod_data_source_file c8dt01780h2.cif
_cod_data_source_block cudy_sq(Cu4Dy2)
_cod_depositor_comments 'Adding full bibliography for 7047029--7047031.cif.'
_cod_original_cell_volume 1575.3(8)
_cod_database_code 7047031
_shelx_shelxl_version_number 2014/7
_shelx_space_group_comment
;
The symmetry employed for this shelxl refinement is uniquely defined
by the following loop, which should always be used as a source of
symmetry information in preference to the above space-group names.
They are only intended as comments.
;
_shelx_estimated_absorpt_t_min 0.551
_shelx_estimated_absorpt_t_max 0.705

loop_
_space_group_symop_operation_xyz
'x, y, z'
'-x, -y, -z'

loop_
_atom_site_label
_atom_site_type_symbol
_atom_site_fract_x
_atom_site_fract_y
_atom_site_fract_z
_atom_site_U_iso_or_equiv
_atom_site_adp_type
_atom_site_occupancy
_atom_site_site_symmetry_order
_atom_site_calc_flag
_atom_site_refinement_flags_posn
_atom_site_refinement_flags_adp
Dy1 Dy 0.39380(2) 0.65877(2) 0.38663(2) 0.01149(7) Uani 1 1 d . .
Cu1 Cu 0.67472(4) 0.68654(4) 0.41663(4) 0.01275(12) Uani 1 1 d . .
Cu2 Cu 0.55856(5) 0.26888(4) 0.37302(4) 0.01253(12) Uani 1 1 d . .
O1 O 0.5949(3) 0.5800(2) 0.3611(2) 0.0113(6) Uani 1 1 d . .
O2 O 0.6264(3) 0.3877(2) 0.4206(2) 0.0120(6) Uani 1 1 d . .
O3 O 0.5084(3) 0.7663(2) 0.4646(2) 0.0126(6) Uani 1 1 d D .
H5 H 0.509(5) 0.836(2) 0.433(4) 0.019 Uiso 1 1 d D U
O4 O 0.3700(3) 0.4546(3) 0.3945(2) 0.0162(6) Uani 1 1 d . .
O5 O 0.3176(3) 0.3772(3) 0.2602(3) 0.0204(7) Uani 1 1 d . .
O6 O 0.3492(3) 0.5555(3) 0.2392(3) 0.0207(7) Uani 1 1 d . .
O7 O 0.1750(3) 0.6622(3) 0.4357(3) 0.0210(7) Uani 1 1 d . .
O8 O 0.0439(3) 0.8055(3) 0.5046(4) 0.0372(10) Uani 1 1 d . .
O9 O 0.2376(3) 0.8076(3) 0.4885(3) 0.0217(7) Uani 1 1 d . .
O10 O 0.3040(3) 0.8060(3) 0.2575(3) 0.0311(9) Uani 1 1 d . .
O11 O 0.4042(4) 0.8717(4) 0.0921(3) 0.0438(11) Uani 1 1 d . .
O12 O 0.4946(3) 0.7484(3) 0.2030(3) 0.0238(8) Uani 1 1 d . .
O13 O 0.4975(3) 0.1495(3) 0.3139(3) 0.0196(7) Uani 1 1 d . .
O14 O 0.6115(3) 0.0326(3) 0.4093(3) 0.0338(9) Uani 1 1 d . .
O15 O 0.4850(3) -0.0308(3) 0.3297(3) 0.0285(8) Uani 1 1 d . .
N1 N 0.8192(3) 0.5736(3) 0.3739(3) 0.0156(8) Uani 1 1 d . .
N2 N 0.6078(3) 0.3455(3) 0.2213(3) 0.0145(8) Uani 1 1 d . .
N3 N 0.3443(3) 0.4590(3) 0.2959(3) 0.0138(8) Uani 1 1 d . .
N4 N 0.1486(4) 0.7607(4) 0.4782(4) 0.0233(9) Uani 1 1 d . .
N5 N 0.4008(4) 0.8113(3) 0.1807(3) 0.0250(9) Uani 1 1 d . .
N6 N 0.5329(4) 0.0471(3) 0.3516(3) 0.0205(9) Uani 1 1 d . .
N7 N 0.7452(3) 0.7826(3) 0.5013(3) 0.0194(8) Uani 1 1 d . .
C1 C 0.9338(4) 0.5839(4) 0.3780(5) 0.0261(11) Uani 1 1 d . .
H1 H 0.9488 0.6481 0.4104 0.031 Uiso 1 1 calc R U
C2 C 1.0294(4) 0.5041(5) 0.3367(5) 0.0347(13) Uani 1 1 d . .
H2 H 1.1096 0.5131 0.3400 0.042 Uiso 1 1 calc R U
C3 C 1.0076(4) 0.4103(5) 0.2903(5) 0.0317(13) Uani 1 1 d . .
H3 H 1.0728 0.3544 0.2609 0.038 Uiso 1 1 calc R U
C4 C 0.8898(4) 0.3986(4) 0.2871(4) 0.0221(10) Uani 1 1 d . .
H4 H 0.8726 0.3350 0.2553 0.026 Uiso 1 1 calc R U
C5 C 0.7975(4) 0.4822(4) 0.3314(3) 0.0126(9) Uani 1 1 d . .
C6 C 0.6634(4) 0.4745(4) 0.3375(3) 0.0112(8) Uani 1 1 d . .
C7 C 0.6499(4) 0.4444(4) 0.2208(3) 0.0125(9) Uani 1 1 d . .
C8 C 0.6793(4) 0.5161(4) 0.1235(4) 0.0174(9) Uani 1 1 d . .
H8 H 0.7086 0.5861 0.1266 0.021 Uiso 1 1 calc R U
C9 C 0.6652(5) 0.4844(4) 0.0211(4) 0.0223(10) Uani 1 1 d . .
H9 H 0.6849 0.5321 -0.0472 0.027 Uiso 1 1 calc R U
C10 C 0.6220(5) 0.3818(4) 0.0204(4) 0.0235(11) Uani 1 1 d . .
H10 H 0.6118 0.3582 -0.0488 0.028 Uiso 1 1 calc R U
C11 C 0.5938(4) 0.3143(4) 0.1204(4) 0.0196(10) Uani 1 1 d . .
H11 H 0.5639 0.2441 0.1193 0.024 Uiso 1 1 calc R U
C12 C 0.7652(5) 0.8368(5) 0.5638(5) 0.0285(12) Uani 1 1 d . .
C13 C 0.7892(6) 0.9073(6) 0.6461(7) 0.0523(19) Uani 1 1 d . .
H13A H 0.7178 0.9171 0.7093 0.078 Uiso 1 1 calc R U
H13B H 0.8065 0.9822 0.6084 0.078 Uiso 1 1 calc R U
H13C H 0.8592 0.8697 0.6757 0.078 Uiso 1 1 calc R U
N8 N 0.7387(4) 0.7984(4) 0.2438(4) 0.0280(10) Uani 1 1 d . .
C14 C 0.7201(6) 0.8551(6) 0.1685(6) 0.0508(17) Uani 1 1 d . .
C15 C 0.6921(10) 0.9299(11) 0.0680(9) 0.119(5) Uani 1 1 d . .
H15A H 0.6041 0.9426 0.0746 0.179 Uiso 1 1 calc R U
H15B H 0.7316 0.8928 -0.0021 0.179 Uiso 1 1 calc R U
H15C H 0.7222 1.0033 0.0655 0.179 Uiso 1 1 calc R U
N9 N 0.8486(13) 1.1298(10) 0.1670(10) 0.145(5) Uani 1 1 d . .
C16 C 0.9234(8) 0.9867(8) 0.3157(8) 0.075(2) Uani 1 1 d . .
H16A H 0.9350 1.0276 0.3774 0.113 Uiso 1 1 calc R U
H16B H 1.0003 0.9424 0.2813 0.113 Uiso 1 1 calc R U
H16C H 0.8621 0.9351 0.3463 0.113 Uiso 1 1 calc R U
C17 C 0.8845(10) 1.0649(8) 0.2333(9) 0.079(3) Uani 1 1 d . .

loop_
_atom_site_aniso_label
_atom_site_aniso_U_11
_atom_site_aniso_U_22
_atom_site_aniso_U_33
_atom_site_aniso_U_23
_atom_site_aniso_U_13
_atom_site_aniso_U_12
Dy1 0.01217(11) 0.01086(11) 0.01312(11) 0.00003(7) -0.00681(7) -0.00117(7)
Cu1 0.0118(2) 0.0112(3) 0.0171(3) -0.0029(2) -0.0056(2) -0.0019(2)
Cu2 0.0172(3) 0.0093(2) 0.0128(3) -0.0007(2) -0.0060(2) -0.0029(2)
O1 0.0127(14) 0.0085(14) 0.0137(14) -0.0022(11) -0.0042(11) -0.0010(12)
O2 0.0145(14) 0.0121(14) 0.0101(14) 0.0007(11) -0.0041(11) -0.0034(12)
O3 0.0150(14) 0.0095(14) 0.0144(14) 0.0007(12) -0.0066(12) -0.0017(12)
O4 0.0213(16) 0.0166(16) 0.0139(15) 0.0001(12) -0.0101(12) -0.0032(13)
O5 0.0220(16) 0.0176(17) 0.0243(17) -0.0063(14) -0.0068(14) -0.0054(14)
O6 0.0367(19) 0.0135(16) 0.0156(16) 0.0044(13) -0.0132(14) -0.0070(14)
O7 0.0133(15) 0.0203(17) 0.0318(18) -0.0057(14) -0.0090(13) -0.0011(13)
O8 0.0137(17) 0.034(2) 0.063(3) -0.009(2) -0.0107(17) 0.0103(16)
O9 0.0166(16) 0.0187(17) 0.0333(19) -0.0047(14) -0.0121(14) -0.0008(14)
O10 0.0295(19) 0.028(2) 0.035(2) 0.0072(16) -0.0125(16) 0.0027(16)
O11 0.071(3) 0.037(2) 0.027(2) 0.0178(18) -0.026(2) -0.011(2)
O12 0.0282(18) 0.0230(18) 0.0206(17) 0.0058(14) -0.0078(14) -0.0058(15)
O13 0.0356(18) 0.0062(14) 0.0195(16) 0.0035(12) -0.0119(14) -0.0043(14)
O14 0.034(2) 0.027(2) 0.046(2) -0.0115(17) -0.0233(18) 0.0081(17)
O15 0.044(2) 0.0144(17) 0.034(2) -0.0032(15) -0.0165(17) -0.0114(16)
N1 0.0111(17) 0.0151(19) 0.0205(19) -0.0016(15) -0.0021(15) -0.0037(15)
N2 0.0181(18) 0.0113(18) 0.0150(18) -0.0020(14) -0.0053(15) -0.0013(15)
N3 0.0110(17) 0.0147(19) 0.0177(18) -0.0017(15) -0.0053(14) -0.0039(15)
N4 0.019(2) 0.020(2) 0.033(2) -0.0016(18) -0.0117(17) -0.0017(17)
N5 0.042(3) 0.015(2) 0.023(2) 0.0016(17) -0.0152(19) -0.0071(19)
N6 0.021(2) 0.016(2) 0.024(2) -0.0060(16) -0.0027(16) -0.0005(17)
N7 0.0173(19) 0.0146(19) 0.029(2) -0.0041(17) -0.0077(17) -0.0059(16)
C1 0.017(2) 0.023(3) 0.042(3) -0.012(2) -0.010(2) -0.001(2)
C2 0.011(2) 0.032(3) 0.064(4) -0.015(3) -0.010(2) -0.002(2)
C3 0.014(2) 0.027(3) 0.054(4) -0.020(3) -0.006(2) 0.006(2)
C4 0.015(2) 0.019(2) 0.035(3) -0.010(2) -0.007(2) -0.0006(19)
C5 0.012(2) 0.013(2) 0.014(2) -0.0009(17) -0.0037(16) -0.0035(17)
C6 0.0123(19) 0.0091(19) 0.0114(19) -0.0002(16) -0.0010(16) -0.0015(16)
C7 0.0107(19) 0.012(2) 0.014(2) -0.0033(17) -0.0029(16) 0.0018(16)
C8 0.022(2) 0.013(2) 0.017(2) -0.0013(18) -0.0025(18) -0.0046(18)
C9 0.031(3) 0.023(2) 0.013(2) 0.0033(18) -0.0052(19) -0.008(2)
C10 0.037(3) 0.025(3) 0.011(2) -0.0055(19) -0.0083(19) -0.004(2)
C11 0.028(2) 0.016(2) 0.017(2) -0.0031(18) -0.0082(19) -0.006(2)
C12 0.022(2) 0.023(3) 0.044(3) -0.014(2) -0.012(2) 0.002(2)
C13 0.032(3) 0.052(4) 0.090(5) -0.048(4) -0.035(3) 0.006(3)
N8 0.032(2) 0.025(2) 0.025(2) 0.0064(19) -0.0072(19) -0.0010(19)
C14 0.050(4) 0.054(4) 0.053(4) 0.001(4) -0.011(3) -0.028(3)
C15 0.112(8) 0.157(11) 0.101(8) 0.088(8) -0.064(7) -0.064(8)
N9 0.208(13) 0.097(8) 0.136(10) 0.039(7) -0.068(9) -0.025(8)
C16 0.076(6) 0.069(6) 0.092(7) -0.010(5) -0.033(5) -0.019(5)
C17 0.099(7) 0.054(5) 0.084(6) 0.011(5) -0.020(6) -0.019(5)

loop_
_atom_type_symbol
_atom_type_description
_atom_type_scat_dispersion_real
_atom_type_scat_dispersion_imag
_atom_type_scat_source
C C 0.0033 0.0016 'International Tables Vol C Tables 4.2.6.8 and 6.1.1.4'
Cu Cu 0.3201 1.2651 'International Tables Vol C Tables 4.2.6.8 and 6.1.1.4'
Dy Dy -0.1892 4.4098 'International Tables Vol C Tables 4.2.6.8 and 6.1.1.4'
N N 0.0061 0.0033 'International Tables Vol C Tables 4.2.6.8 and 6.1.1.4'
O O 0.0106 0.0060 'International Tables Vol C Tables 4.2.6.8 and 6.1.1.4'
H H 0.0000 0.0000 'International Tables Vol C Tables 4.2.6.8 and 6.1.1.4'

loop_
_geom_angle_atom_site_label_1
_geom_angle_atom_site_label_2
_geom_angle_atom_site_label_3
_geom_angle
_geom_angle_site_symmetry_1
_geom_angle_site_symmetry_3
O2 Dy1 O1 88.24(10) 2_666 .
O2 Dy1 O3 68.62(10) 2_666 .
O1 Dy1 O3 67.93(10) . .
O2 Dy1 O7 82.67(11) 2_666 .
O1 Dy1 O7 157.12(11) . .
O3 Dy1 O7 126.60(11) . .
O2 Dy1 O12 152.23(12) 2_666 .
O1 Dy1 O12 75.19(10) . .
O3 Dy1 O12 84.40(11) . .
O7 Dy1 O12 120.44(11) . .
O2 Dy1 O6 130.47(10) 2_666 .
O1 Dy1 O6 95.31(11) . .
O3 Dy1 O6 155.78(11) . .
O7 Dy1 O6 75.28(12) . .
O12 Dy1 O6 74.13(12) . .
O2 Dy1 O4 80.48(10) 2_666 .
O1 Dy1 O4 80.32(10) . .
O3 Dy1 O4 135.52(10) . .
O7 Dy1 O4 77.49(11) . .
O12 Dy1 O4 117.41(11) . .
O6 Dy1 O4 51.88(10) . .
O2 Dy1 O10 138.52(11) 2_666 .
O1 Dy1 O10 126.76(11) . .
O3 Dy1 O10 101.67(12) . .
O7 Dy1 O10 71.31(12) . .
O12 Dy1 O10 51.58(12) . .
O6 Dy1 O10 73.75(12) . .
O4 Dy1 O10 122.45(12) . .
O2 Dy1 O9 72.56(10) 2_666 .
O1 Dy1 O9 143.40(11) . .
O3 Dy1 O9 76.02(10) . .
O7 Dy1 O9 52.26(11) . .
O12 Dy1 O9 108.05(11) . .
O6 Dy1 O9 120.95(11) . .
O4 Dy1 O9 124.71(11) . .
O10 Dy1 O9 65.98(12) . .
O2 Dy1 N4 77.84(11) 2_666 .
O1 Dy1 N4 165.11(11) . .
O3 Dy1 N4 101.56(11) . .
O7 Dy1 N4 26.43(12) . .
O12 Dy1 N4 115.34(11) . .
O6 Dy1 N4 97.74(12) . .
O4 Dy1 N4 102.25(11) . .
O10 Dy1 N4 64.39(12) . .
O9 Dy1 N4 25.94(11) . .
O2 Dy1 N3 105.55(10) 2_666 .
O1 Dy1 N3 88.62(10) . .
O3 Dy1 N3 155.63(10) . .
O7 Dy1 N3 73.81(11) . .
O12 Dy1 N3 96.32(11) . .
O6 Dy1 N3 25.74(10) . .
O4 Dy1 N3 26.17(10) . .
O10 Dy1 N3 97.67(12) . .
O9 Dy1 N3 126.03(10) . .
N4 Dy1 N3 100.10(11) . .
O2 Dy1 N5 155.76(11) 2_666 .
O1 Dy1 N5 101.03(11) . .
O3 Dy1 N5 93.98(11) . .
O7 Dy1 N5 95.70(12) . .
O12 Dy1 N5 25.83(12) . .
O6 Dy1 N5 71.43(11) . .
O4 Dy1 N5 122.95(11) . .
O10 Dy1 N5 25.77(12) . .
O9 Dy1 N5 87.26(12) . .
N4 Dy1 N5 89.93(12) . .
N3 Dy1 N5 97.10(11) . .
O1 Cu1 N1 83.45(14) . .
O1 Cu1 O3 83.98(12) . .
N1 Cu1 O3 165.78(14) . .
O1 Cu1 N7 169.64(14) . .
N1 Cu1 N7 97.79(16) . .
O3 Cu1 N7 93.41(14) . .
O1 Cu1 N8 99.26(15) . .
N1 Cu1 N8 89.74(15) . .
O3 Cu1 N8 98.83(13) . .
N7 Cu1 N8 91.04(16) . .
O1 Cu1 Dy1 41.12(8) . .
N1 Cu1 Dy1 124.56(12) . .
O3 Cu1 Dy1 43.15(9) . .
N7 Cu1 Dy1 136.39(11) . .
N8 Cu1 Dy1 98.32(11) . .
O2 Cu2 O13 175.82(13) . .
O2 Cu2 N2 83.85(14) . .
O13 Cu2 N2 92.41(15) . .
O2 Cu2 O3 85.76(12) . 2_666
O13 Cu2 O3 98.27(13) . 2_666
N2 Cu2 O3 164.65(14) . 2_666
O2 Cu2 Dy1 42.68(8) . 2_666
O13 Cu2 Dy1 140.93(9) . 2_666
N2 Cu2 Dy1 126.46(12) . 2_666
O3 Cu2 Dy1 44.81(9) 2_666 2_666
C6 O1 Cu1 115.6(3) . .
C6 O1 Dy1 137.6(3) . .
Cu1 O1 Dy1 105.60(12) . .
C6 O2 Cu2 116.6(3) . .
C6 O2 Dy1 140.1(3) . 2_666
Cu2 O2 Dy1 103.12(12) . 2_666
Cu2 O3 Cu1 111.29(13) 2_666 .
Cu2 O3 Dy1 99.52(12) 2_666 .
Cu1 O3 Dy1 101.98(13) . .
Cu2 O3 H5 123(3) 2_666 .
Cu1 O3 H5 106(3) . .
Dy1 O3 H5 113(4) . .
N3 O4 Dy1 96.1(2) . .
N3 O6 Dy1 97.0(2) . .
N4 O7 Dy1 97.2(3) . .
N4 O9 Dy1 93.8(3) . .
N5 O10 Dy1 96.1(2) . .
N5 O12 Dy1 97.2(3) . .
N6 O13 Cu2 114.6(3) . .
C5 N1 C1 119.3(4) . .
C5 N1 Cu1 113.9(3) . .
C1 N1 Cu1 126.6(3) . .
C7 N2 C11 118.1(4) . .
C7 N2 Cu2 114.1(3) . .
C11 N2 Cu2 127.4(3) . .
O5 N3 O6 122.7(4) . .
O5 N3 O4 122.5(4) . .
O6 N3 O4 114.8(4) . .
O5 N3 Dy1 176.8(3) . .
O6 N3 Dy1 57.2(2) . .
O4 N3 Dy1 57.7(2) . .
O8 N4 O9 122.6(4) . .
O8 N4 O7 121.2(4) . .
O9 N4 O7 116.3(4) . .
O8 N4 Dy1 172.9(4) . .
O9 N4 Dy1 60.3(2) . .
O7 N4 Dy1 56.3(2) . .
O11 N5 O10 122.6(4) . .
O11 N5 O12 122.3(4) . .
O10 N5 O12 115.1(4) . .
O11 N5 Dy1 177.6(4) . .
O10 N5 Dy1 58.1(2) . .
O12 N5 Dy1 57.0(2) . .
O15 N6 O14 123.5(4) . .
O15 N6 O13 117.7(4) . .
O14 N6 O13 118.8(4) . .
C12 N7 Cu1 167.1(4) . .
N1 C1 C2 121.6(5) . .
N1 C1 H1 119.2 . .
C2 C1 H1 119.2 . .
C1 C2 C3 119.2(5) . .
C1 C2 H2 120.4 . .
C3 C2 H2 120.4 . .
C2 C3 C4 119.4(5) . .
C2 C3 H3 120.3 . .
C4 C3 H3 120.3 . .
C3 C4 C5 118.2(5) . .
C3 C4 H4 120.9 . .
C5 C4 H4 120.9 . .
N1 C5 C4 122.2(4) . .
N1 C5 C6 115.4(4) . .
C4 C5 C6 122.5(4) . .
O1 C6 O2 112.3(3) . .
O1 C6 C5 109.7(4) . .
O2 C6 C5 108.2(3) . .
O1 C6 C7 108.4(3) . .
O2 C6 C7 109.3(4) . .
C5 C6 C7 109.0(3) . .
N2 C7 C8 123.0(4) . .
N2 C7 C6 115.5(4) . .
C8 C7 C6 121.5(4) . .
C7 C8 C9 118.9(4) . .
C7 C8 H8 120.5 . .
C9 C8 H8 120.5 . .
C10 C9 C8 118.7(4) . .
C10 C9 H9 120.6 . .
C8 C9 H9 120.6 . .
C11 C10 C9 119.6(4) . .
C11 C10 H10 120.2 . .
C9 C10 H10 120.2 . .
N2 C11 C10 121.7(4) . .
N2 C11 H11 119.2 . .
C10 C11 H11 119.2 . .
N7 C12 C13 179.0(6) . .
C12 C13 H13A 109.5 . .
C12 C13 H13B 109.5 . .
H13A C13 H13B 109.5 . .
C12 C13 H13C 109.5 . .
H13A C13 H13C 109.5 . .
H13B C13 H13C 109.5 . .
C14 N8 Cu1 152.0(5) . .
N8 C14 C15 178.5(8) . .
C14 C15 H15A 109.5 . .
C14 C15 H15B 109.5 . .
H15A C15 H15B 109.5 . .
C14 C15 H15C 109.5 . .
H15A C15 H15C 109.5 . .
H15B C15 H15C 109.5 . .
C17 C16 H16A 109.5 . .
C17 C16 H16B 109.5 . .
H16A C16 H16B 109.5 . .
C17 C16 H16C 109.5 . .
H16A C16 H16C 109.5 . .
H16B C16 H16C 109.5 . .
N9 C17 C16 177.8(13) . .

loop_
_geom_bond_atom_site_label_1
_geom_bond_atom_site_label_2
_geom_bond_distance
_geom_bond_site_symmetry_2
Dy1 O2 2.304(3) 2_666
Dy1 O1 2.310(3) .
Dy1 O3 2.365(3) .
Dy1 O7 2.425(3) .
Dy1 O12 2.458(3) .
Dy1 O6 2.462(3) .
Dy1 O4 2.471(3) .
Dy1 O10 2.484(3) .
Dy1 O9 2.516(3) .
Dy1 N4 2.891(4) .
Dy1 N3 2.906(4) .
Dy1 N5 2.908(4) .
Cu1 O1 1.927(3) .
Cu1 N1 1.970(4) .
Cu1 O3 1.977(3) .
Cu1 N7 1.982(4) .
Cu1 N8 2.373(4) .
Cu2 O2 1.910(3) .
Cu2 O13 1.942(3) .
Cu2 N2 1.954(4) .
Cu2 O3 1.957(3) 2_666
Cu2 Dy1 3.3098(11) 2_666
O1 C6 1.394(5) .
O2 C6 1.399(5) .
O2 Dy1 2.304(3) 2_666
O3 Cu2 1.957(3) 2_666
O3 H5 0.88(2) .
O4 N3 1.289(5) .
O5 N3 1.212(5) .
O6 N3 1.272(5) .
O7 N4 1.297(5) .
O8 N4 1.218(5) .
O9 N4 1.267(5) .
O10 N5 1.271(6) .
O11 N5 1.218(5) .
O12 N5 1.277(5) .
O13 N6 1.292(5) .
O14 N6 1.245(5) .
O15 N6 1.225(5) .
N1 C5 1.332(6) .
N1 C1 1.346(6) .
N2 C7 1.334(6) .
N2 C11 1.367(6) .
N7 C12 1.129(7) .
C1 C2 1.371(7) .
C1 H1 0.9500 .
C2 C3 1.382(8) .
C2 H2 0.9500 .
C3 C4 1.384(7) .
C3 H3 0.9500 .
C4 C5 1.387(6) .
C4 H4 0.9500 .
C5 C6 1.532(6) .
C6 C7 1.543(6) .
C7 C8 1.381(6) .
C8 C9 1.386(7) .
C8 H8 0.9500 .
C9 C10 1.385(7) .
C9 H9 0.9500 .
C10 C11 1.375(6) .
C10 H10 0.9500 .
C11 H11 0.9500 .
C12 C13 1.469(8) .
C13 H13A 0.9800 .
C13 H13B 0.9800 .
C13 H13C 0.9800 .
N8 C14 1.116(8) .
C14 C15 1.494(10) .
C15 H15A 0.9800 .
C15 H15B 0.9800 .
C15 H15C 0.9800 .
N9 C17 1.154(13) .
C16 C17 1.390(12) .
C16 H16A 0.9800 .
C16 H16B 0.9800 .
C16 H16C 0.9800 .

loop_
_geom_torsion_atom_site_label_1
_geom_torsion_atom_site_label_2
_geom_torsion_atom_site_label_3
_geom_torsion_atom_site_label_4
_geom_torsion
_geom_torsion_site_symmetry_1
Dy1 O6 N3 O5 176.2(3) .
Dy1 O6 N3 O4 -3.9(3) .
Dy1 O4 N3 O5 -176.2(3) .
Dy1 O4 N3 O6 3.8(3) .
Dy1 O9 N4 O8 -172.4(4) .
Dy1 O9 N4 O7 6.4(4) .
Dy1 O7 N4 O8 172.1(4) .
Dy1 O7 N4 O9 -6.7(4) .
Dy1 O10 N5 O11 177.3(4) .
Dy1 O10 N5 O12 -2.6(4) .
Dy1 O12 N5 O11 -177.2(4) .
Dy1 O12 N5 O10 2.6(4) .
Cu2 O13 N6 O15 170.5(3) .
Cu2 O13 N6 O14 -8.3(5) .
C5 N1 C1 C2 1.8(8) .
Cu1 N1 C1 C2 -174.2(4) .
N1 C1 C2 C3 -0.4(9) .
C1 C2 C3 C4 -0.4(9) .
C2 C3 C4 C5 -0.2(8) .
C1 N1 C5 C4 -2.5(7) .
Cu1 N1 C5 C4 174.0(3) .
C1 N1 C5 C6 176.2(4) .
Cu1 N1 C5 C6 -7.3(4) .
C3 C4 C5 N1 1.7(7) .
C3 C4 C5 C6 -176.9(4) .
Cu1 O1 C6 O2 105.0(3) .
Dy1 O1 C6 O2 -59.9(5) .
Cu1 O1 C6 C5 -15.3(4) .
Dy1 O1 C6 C5 179.8(2) .
Cu1 O1 C6 C7 -134.2(3) .
Dy1 O1 C6 C7 60.9(5) .
Cu2 O2 C6 O1 114.8(3) .
Dy1 O2 C6 O1 -59.3(5) 2_666
Cu2 O2 C6 C5 -124.0(3) .
Dy1 O2 C6 C5 61.9(5) 2_666
Cu2 O2 C6 C7 -5.4(4) .
Dy1 O2 C6 C7 -179.6(3) 2_666
N1 C5 C6 O1 14.7(5) .
C4 C5 C6 O1 -166.7(4) .
N1 C5 C6 O2 -108.1(4) .
C4 C5 C6 O2 70.6(5) .
N1 C5 C6 C7 133.1(4) .
C4 C5 C6 C7 -48.2(5) .
C11 N2 C7 C8 0.3(6) .
Cu2 N2 C7 C8 -174.2(3) .
C11 N2 C7 C6 180.0(4) .
Cu2 N2 C7 C6 5.4(4) .
O1 C6 C7 N2 -122.8(4) .
O2 C6 C7 N2 -0.2(5) .
C5 C6 C7 N2 117.9(4) .
O1 C6 C7 C8 56.8(5) .
O2 C6 C7 C8 179.5(4) .
C5 C6 C7 C8 -62.5(5) .
N2 C7 C8 C9 -0.4(7) .
C6 C7 C8 C9 180.0(4) .
C7 C8 C9 C10 0.2(7) .
C8 C9 C10 C11 0.1(7) .
C7 N2 C11 C10 0.0(6) .
Cu2 N2 C11 C10 173.7(4) .
C9 C10 C11 N2 -0.2(7) .
